data_1503949
loop_
_publ_author_name
'Wang, Kung K.'
'Wang, Yu-Hsuan'
'Yang, Hua'
'Akhmedov, Novruz G.'
'Petersen, Jeffrey L.'

_publ_section_title
;
 Synthesis of a C(56)H(40) hydrocarbon bearing a 54-carbon framework of
 C(60).
;
_journal_issue 12
_journal_name_full 'Organic letters'
_journal_page_first 2527
_journal_page_last 2530
_journal_paper_doi 10.1021/ol900749a
_journal_volume 11
_journal_year 2009
_chemical_formula_sum 'C58 H40 Cl4 I2 O2'
_chemical_formula_weight 1164.50
_chemical_name_systematic
; 
 ? 
;
_space_group_IT_number 2
_symmetry_cell_setting triclinic
_symmetry_space_group_name_Hall '-P 1'
_symmetry_space_group_name_H-M 'P -1'
_atom_sites_solution_hydrogens geom
_atom_sites_solution_primary direct
_atom_sites_solution_secondary difmap
_audit_creation_method SHELXL-97
_cell_angle_alpha 88.627(1)
_cell_angle_beta 88.322(1)
_cell_angle_gamma 70.761(1)
_cell_formula_units_Z 2
_cell_length_a 10.2108(7)
_cell_length_b 14.0601(9)
_cell_length_c 18.1008(12)
_cell_measurement_reflns_used 5332
_cell_measurement_temperature 293(2)
_cell_measurement_theta_max 27.53
_cell_measurement_theta_min 2.25
_cell_volume 2452.2(3)
_computing_structure_refinement 'SHELXL-97 (Sheldrick, 1997)'
_computing_structure_solution 'SHELXS-97 (Sheldrick, 1990)'
_diffrn_ambient_temperature 293(2)
_diffrn_measured_fraction_theta_full 0.940
_diffrn_measured_fraction_theta_max 0.940
_diffrn_radiation_monochromator graphite
_diffrn_radiation_source 'fine-focus sealed tube'
_diffrn_radiation_type MoK\a
_diffrn_radiation_wavelength 0.71073
_diffrn_reflns_av_R_equivalents 0.0370
_diffrn_reflns_av_sigmaI/netI 0.0726
_diffrn_reflns_limit_h_max 13
_diffrn_reflns_limit_h_min -11
_diffrn_reflns_limit_k_max 18
_diffrn_reflns_limit_k_min -18
_diffrn_reflns_limit_l_max 23
_diffrn_reflns_limit_l_min -23
_diffrn_reflns_number 16659
_diffrn_reflns_theta_full 27.54
_diffrn_reflns_theta_max 27.54
_diffrn_reflns_theta_min 1.89
_diffrn_standards_decay_% none
_exptl_absorpt_coefficient_mu 1.544
_exptl_absorpt_correction_type semi-empirical
_exptl_absorpt_process_details SADABS
_exptl_crystal_colour yellow
_exptl_crystal_density_diffrn 1.577
_exptl_crystal_density_method 'not measured'
_exptl_crystal_F_000 1156
_exptl_crystal_size_max 0.42
_exptl_crystal_size_mid 0.25
_exptl_crystal_size_min 0.08
_refine_diff_density_max 1.754
_refine_diff_density_min -1.654
_refine_diff_density_rms 0.116
_refine_ls_extinction_method none
_refine_ls_goodness_of_fit_ref 1.071
_refine_ls_hydrogen_treatment riding
_refine_ls_matrix_type full
_refine_ls_number_parameters 570
_refine_ls_number_reflns 10635
_refine_ls_number_restraints 0
_refine_ls_restrained_S_all 1.071
_refine_ls_R_factor_all 0.0847
_refine_ls_R_factor_gt 0.0691
_refine_ls_shift/su_max 0.001
_refine_ls_shift/su_mean 0.000
_refine_ls_structure_factor_coef Fsqd
_refine_ls_weighting_details 'calc w=1/[\s^2^(Fo^2^)+(0.1214P)^2^+1.0102P] where P=(Fo^2^+2Fc^2^)/3'
_refine_ls_weighting_scheme calc
_refine_ls_wR_factor_gt 0.1955
_refine_ls_wR_factor_ref 0.2091
_reflns_number_gt 8059
_reflns_number_total 10635
_reflns_threshold_expression >2sigma(I)
_cod_data_source_file ol900749a_si_006.cif
_cod_data_source_block lw19plt
_cod_original_sg_symbol_H-M P-1
_cod_database_code 1503949

loop_
_symmetry_equiv_pos_as_xyz
'x, y, z'
'-x, -y, -z'

loop_
_atom_site_label
_atom_site_type_symbol
_atom_site_fract_x
_atom_site_fract_y
_atom_site_fract_z
_atom_site_U_iso_or_equiv
_atom_site_adp_type
_atom_site_occupancy
_atom_site_symmetry_multiplicity
_atom_site_calc_flag
_atom_site_refinement_flags
I1 I 1.11002(4) 0.10988(3) 0.55932(3) 0.07814(17) Uani 1 1 d .
I2 I 1.16682(3) 0.29802(3) 0.38769(2) 0.07157(16) Uani 1 1 d .
O1 O 0.9964(3) 0.4044(3) 0.62199(18) 0.0537(7) Uani 1 1 d .
O2 O 0.8722(4) 0.3456(3) 0.2133(2) 0.0648(9) Uani 1 1 d .
C1 C 0.8727(4) 0.2952(2) 0.4951(2) 0.0336(7) Uani 1 1 d .
H1 H 0.9472 0.3182 0.5124 0.040 Uiso 1 1 calc R
C2 C 0.7335(3) 0.3594(2) 0.53254(19) 0.0319(7) Uani 1 1 d .
C3 C 0.7241(4) 0.3484(3) 0.6169(2) 0.0340(7) Uani 1 1 d .
C4 C 0.7936(4) 0.3706(3) 0.6741(2) 0.0371(7) Uani 1 1 d .
C5 C 0.9216(4) 0.4003(3) 0.6741(2) 0.0398(8) Uani 1 1 d .
C6 C 0.9371(4) 0.4242(3) 0.7524(2) 0.0401(8) Uani 1 1 d .
C7 C 1.0369(5) 0.4590(3) 0.7807(3) 0.0475(9) Uani 1 1 d .
H7 H 1.1048 0.4709 0.7501 0.057 Uiso 1 1 calc R
C8 C 1.0330(5) 0.4756(4) 0.8562(3) 0.0540(11) Uani 1 1 d .
H8 H 1.0996 0.4983 0.8767 0.065 Uiso 1 1 calc R
C9 C 0.9301(5) 0.4584(4) 0.9013(3) 0.0532(10) Uani 1 1 d .
H9 H 0.9287 0.4702 0.9517 0.064 Uiso 1 1 calc R
C10 C 0.8289(5) 0.4239(3) 0.8726(2) 0.0479(9) Uani 1 1 d .
H10 H 0.7608 0.4122 0.9031 0.057 Uiso 1 1 calc R
C11 C 0.8330(4) 0.4076(3) 0.7963(2) 0.0383(8) Uani 1 1 d .
C12 C 0.7394(4) 0.3739(3) 0.7491(2) 0.0384(8) Uani 1 1 d .
C13 C 0.6185(4) 0.3551(3) 0.7672(2) 0.0377(7) Uani 1 1 d .
C14 C 0.5436(4) 0.3296(3) 0.7080(2) 0.0384(8) Uani 1 1 d .
C15 C 0.4171(4) 0.3108(4) 0.7152(2) 0.0474(9) Uani 1 1 d .
H15 H 0.3771 0.3092 0.7618 0.057 Uiso 1 1 calc R
C16 C 0.3517(4) 0.2947(4) 0.6532(3) 0.0485(9) Uani 1 1 d .
H16 H 0.2672 0.2835 0.6592 0.058 Uiso 1 1 calc R
C17 C 0.4080(4) 0.2947(3) 0.5816(2) 0.0421(8) Uani 1 1 d .
H17 H 0.3599 0.2860 0.5409 0.051 Uiso 1 1 calc R
C18 C 0.5364(4) 0.3076(3) 0.5723(2) 0.0355(7) Uani 1 1 d .
C19 C 0.6016(4) 0.3257(3) 0.6357(2) 0.0361(7) Uani 1 1 d .
C20 C 0.6220(4) 0.3153(2) 0.50773(19) 0.0323(7) Uani 1 1 d .
C21 C 0.6358(4) 0.2721(2) 0.4402(2) 0.0335(7) Uani 1 1 d .
C22 C 0.5933(4) 0.1882(3) 0.4149(2) 0.0346(7) Uani 1 1 d .
C23 C 0.5169(4) 0.1323(3) 0.4465(2) 0.0438(8) Uani 1 1 d .
H23 H 0.4724 0.1494 0.4922 0.053 Uiso 1 1 calc R
C24 C 0.5078(5) 0.0492(3) 0.4082(3) 0.0491(9) Uani 1 1 d .
H24 H 0.4576 0.0111 0.4300 0.059 Uiso 1 1 calc R
C25 C 0.5694(5) 0.0216(3) 0.3401(2) 0.0445(9) Uani 1 1 d .
H25 H 0.5604 -0.0341 0.3168 0.053 Uiso 1 1 calc R
C26 C 0.6472(4) 0.0780(3) 0.3053(2) 0.0398(8) Uani 1 1 d .
C27 C 0.6602(4) 0.1584(2) 0.3454(2) 0.0348(7) Uani 1 1 d .
C28 C 0.7065(4) 0.0617(3) 0.2320(2) 0.0404(8) Uani 1 1 d .
C29 C 0.7674(4) 0.1295(3) 0.2040(2) 0.0400(8) Uani 1 1 d .
C30 C 0.8217(5) 0.1395(3) 0.1284(2) 0.0466(9) Uani 1 1 d .
C31 C 0.8305(6) 0.0825(4) 0.0643(3) 0.0577(12) Uani 1 1 d .
H31 H 0.8025 0.0259 0.0649 0.069 Uiso 1 1 calc R
C32 C 0.8830(7) 0.1146(4) 0.0001(3) 0.0669(14) Uani 1 1 d .
H32 H 0.8900 0.0779 -0.0428 0.080 Uiso 1 1 calc R
C33 C 0.9242(6) 0.1972(4) -0.0026(3) 0.0677(15) Uani 1 1 d .
H33 H 0.9570 0.2163 -0.0471 0.081 Uiso 1 1 calc R
C34 C 0.9181(6) 0.2533(4) 0.0601(3) 0.0584(12) Uani 1 1 d .
H34 H 0.9489 0.3086 0.0592 0.070 Uiso 1 1 calc R
C35 C 0.8636(5) 0.2233(3) 0.1247(2) 0.0480(9) Uani 1 1 d .
C36 C 0.8464(5) 0.2707(3) 0.1980(2) 0.0450(9) Uani 1 1 d .
C37 C 0.7824(4) 0.2091(3) 0.2474(2) 0.0390(8) Uani 1 1 d .
C38 C 0.7357(4) 0.2216(2) 0.3193(2) 0.0351(7) Uani 1 1 d .
C39 C 0.7229(4) 0.3018(2) 0.37842(19) 0.0320(7) Uani 1 1 d .
C40 C 0.8622(4) 0.3117(3) 0.4098(2) 0.0353(7) Uani 1 1 d .
H40 H 0.8571 0.3818 0.4005 0.042 Uiso 1 1 calc R
C41 C 0.7040(4) 0.4738(3) 0.5180(2) 0.0398(8) Uani 1 1 d .
H41A H 0.6128 0.5108 0.5366 0.060 Uiso 1 1 calc R
H41B H 0.7094 0.4863 0.4658 0.060 Uiso 1 1 calc R
H41C H 0.7715 0.4951 0.5425 0.060 Uiso 1 1 calc R
C42 C 0.5553(4) 0.3664(3) 0.8428(2) 0.0408(8) Uani 1 1 d .
C43 C 0.6012(5) 0.2939(3) 0.8972(2) 0.0517(10) Uani 1 1 d .
H43 H 0.6729 0.2348 0.8863 0.062 Uiso 1 1 calc R
C44 C 0.5426(6) 0.3073(4) 0.9684(3) 0.0596(12) Uani 1 1 d .
H44 H 0.5759 0.2577 1.0045 0.071 Uiso 1 1 calc R
C45 C 0.4346(6) 0.3945(4) 0.9851(3) 0.0596(12) Uani 1 1 d .
H45 H 0.3945 0.4041 1.0323 0.071 Uiso 1 1 calc R
C46 C 0.3874(5) 0.4670(4) 0.9305(3) 0.0607(12) Uani 1 1 d .
H46 H 0.3146 0.5256 0.9412 0.073 Uiso 1 1 calc R
C47 C 0.4459(5) 0.4543(4) 0.8610(3) 0.0522(10) Uani 1 1 d .
H47 H 0.4127 0.5045 0.8253 0.063 Uiso 1 1 calc R
C48 C 0.6988(5) -0.0249(3) 0.1885(2) 0.0456(9) Uani 1 1 d .
C49 C 0.5879(7) -0.0170(5) 0.1438(4) 0.0817(19) Uani 1 1 d .
H49 H 0.5144 0.0433 0.1407 0.098 Uiso 1 1 calc R
C50 C 0.5872(9) -0.1012(6) 0.1029(5) 0.104(3) Uani 1 1 d .
H50 H 0.5131 -0.0962 0.0727 0.125 Uiso 1 1 calc R
C51 C 0.6938(8) -0.1892(5) 0.1075(4) 0.0798(18) Uani 1 1 d .
H51 H 0.6930 -0.2440 0.0799 0.096 Uiso 1 1 calc R
C52 C 0.8009(7) -0.1980(4) 0.1520(3) 0.0710(16) Uani 1 1 d .
H52 H 0.8726 -0.2591 0.1555 0.085 Uiso 1 1 calc R
C53 C 0.8055(6) -0.1164(3) 0.1927(3) 0.0558(11) Uani 1 1 d .
H53 H 0.8804 -0.1233 0.2229 0.067 Uiso 1 1 calc R
C54 C 0.6343(4) 0.4034(3) 0.3428(2) 0.0429(8) Uani 1 1 d .
H54A H 0.5501 0.3971 0.3249 0.064 Uiso 1 1 calc R
H54B H 0.6858 0.4206 0.3024 0.064 Uiso 1 1 calc R
H54C H 0.6124 0.4554 0.3791 0.064 Uiso 1 1 calc R
C55 C 0.9047(4) 0.1838(3) 0.5181(2) 0.0411(8) Uani 1 1 d .
H55A H 0.8919 0.1471 0.4756 0.049 Uiso 1 1 calc R
H55B H 0.8375 0.1796 0.5559 0.049 Uiso 1 1 calc R
C56 C 0.9920(4) 0.2475(3) 0.3694(3) 0.0481(9) Uani 1 1 d .
H56A H 0.9748 0.2500 0.3169 0.058 Uiso 1 1 calc R
H56B H 1.0143 0.1780 0.3862 0.058 Uiso 1 1 calc R
Cl1 Cl 0.4182(3) 0.3141(3) 0.19667(18) 0.1392(10) Uani 1 1 d .
Cl2 Cl 0.2700(3) 0.2336(3) 0.09675(17) 0.1394(9) Uani 1 1 d .
C57 C 0.2725(12) 0.2840(9) 0.1821(5) 0.120(3) Uani 1 1 d .
H57A H 0.1921 0.3442 0.1873 0.144 Uiso 1 1 calc R
H57B H 0.2648 0.2359 0.2199 0.144 Uiso 1 1 calc R

loop_
_atom_site_aniso_label
_atom_site_aniso_U_11
_atom_site_aniso_U_22
_atom_site_aniso_U_33
_atom_site_aniso_U_23
_atom_site_aniso_U_13
_atom_site_aniso_U_12
I1 0.0546(2) 0.0651(2) 0.1031(3) 0.0195(2) -0.0291(2) -0.00310(16)
I2 0.0466(2) 0.1177(3) 0.0607(2) -0.0040(2) -0.00030(15) -0.04083(19)
O1 0.0445(16) 0.081(2) 0.0461(17) -0.0088(15) 0.0037(13) -0.0342(15)
O2 0.088(3) 0.074(2) 0.0530(19) -0.0054(16) 0.0114(18) -0.055(2)
C1 0.0309(16) 0.0366(15) 0.0335(17) -0.0013(13) -0.0014(13) -0.0111(13)
C2 0.0309(16) 0.0340(14) 0.0300(16) -0.0020(12) -0.0031(13) -0.0092(12)
C3 0.0297(16) 0.0390(16) 0.0327(17) -0.0013(13) -0.0028(13) -0.0101(13)
C4 0.0360(17) 0.0434(17) 0.0345(18) -0.0038(14) -0.0037(14) -0.0160(14)
C5 0.0338(17) 0.0487(18) 0.041(2) -0.0034(16) -0.0048(15) -0.0184(14)
C6 0.0420(19) 0.0422(17) 0.039(2) -0.0020(15) -0.0057(15) -0.0177(15)
C7 0.049(2) 0.052(2) 0.048(2) -0.0018(18) -0.0042(18) -0.0256(17)
C8 0.065(3) 0.060(2) 0.049(2) -0.006(2) -0.014(2) -0.035(2)
C9 0.069(3) 0.059(2) 0.042(2) -0.0077(19) -0.010(2) -0.034(2)
C10 0.057(2) 0.059(2) 0.035(2) -0.0064(17) -0.0030(18) -0.0290(19)
C11 0.0421(19) 0.0414(17) 0.0361(19) -0.0027(14) -0.0065(15) -0.0194(14)
C12 0.0381(18) 0.0452(17) 0.0349(18) -0.0008(15) -0.0058(15) -0.0173(14)
C13 0.0365(18) 0.0486(18) 0.0308(17) -0.0008(14) -0.0029(14) -0.0175(14)
C14 0.0384(18) 0.0490(18) 0.0298(17) 0.0007(15) -0.0059(14) -0.0167(15)
C15 0.043(2) 0.072(3) 0.035(2) -0.0025(18) -0.0010(16) -0.0283(19)
C16 0.039(2) 0.068(2) 0.046(2) -0.0060(19) 0.0014(17) -0.0271(18)
C17 0.0336(18) 0.057(2) 0.0375(19) -0.0057(16) -0.0053(15) -0.0165(15)
C18 0.0342(17) 0.0383(16) 0.0335(18) -0.0007(14) -0.0033(14) -0.0109(13)
C19 0.0336(17) 0.0421(17) 0.0329(18) -0.0043(14) 0.0006(14) -0.0129(13)
C20 0.0317(16) 0.0342(14) 0.0298(16) 0.0005(13) -0.0046(13) -0.0088(12)
C21 0.0309(16) 0.0365(15) 0.0312(17) 0.0011(13) -0.0065(13) -0.0080(12)
C22 0.0356(17) 0.0387(16) 0.0318(17) 0.0020(13) -0.0081(14) -0.0149(13)
C23 0.046(2) 0.0476(19) 0.039(2) -0.0012(16) -0.0007(16) -0.0181(16)
C24 0.056(2) 0.050(2) 0.050(2) 0.0033(18) -0.0014(19) -0.0304(19)
C25 0.056(2) 0.0390(17) 0.043(2) -0.0036(16) -0.0020(18) -0.0229(16)
C26 0.045(2) 0.0370(16) 0.039(2) -0.0005(14) -0.0049(16) -0.0149(14)
C27 0.0354(17) 0.0352(15) 0.0343(18) -0.0012(13) -0.0039(14) -0.0120(13)
C28 0.047(2) 0.0380(16) 0.0369(19) -0.0060(14) -0.0040(16) -0.0137(15)
C29 0.0411(19) 0.0426(17) 0.0353(19) -0.0051(15) -0.0030(15) -0.0118(14)
C30 0.048(2) 0.050(2) 0.034(2) -0.0032(16) -0.0012(16) -0.0067(17)
C31 0.070(3) 0.056(2) 0.040(2) -0.0123(19) 0.002(2) -0.010(2)
C32 0.081(4) 0.063(3) 0.042(2) -0.008(2) 0.008(2) -0.004(2)
C33 0.075(3) 0.077(3) 0.037(2) 0.003(2) 0.015(2) -0.007(3)
C34 0.060(3) 0.067(3) 0.046(2) 0.005(2) 0.009(2) -0.019(2)
C35 0.049(2) 0.054(2) 0.039(2) 0.0003(17) 0.0037(17) -0.0150(17)
C36 0.053(2) 0.051(2) 0.037(2) 0.0022(16) 0.0029(17) -0.0257(17)
C37 0.0434(19) 0.0407(17) 0.0357(19) -0.0027(14) -0.0013(15) -0.0175(15)
C38 0.0386(18) 0.0341(15) 0.0339(18) -0.0009(13) -0.0026(14) -0.0135(13)
C39 0.0343(16) 0.0346(15) 0.0286(16) -0.0015(13) -0.0017(13) -0.0130(12)
C40 0.0361(17) 0.0390(16) 0.0340(18) -0.0011(14) -0.0017(14) -0.0165(13)
C41 0.045(2) 0.0333(15) 0.0398(19) -0.0032(14) -0.0025(16) -0.0105(14)
C42 0.0401(19) 0.056(2) 0.0331(18) -0.0056(16) -0.0015(15) -0.0240(16)
C43 0.058(3) 0.057(2) 0.039(2) -0.0009(18) -0.0022(19) -0.0168(19)
C44 0.076(3) 0.073(3) 0.037(2) 0.005(2) -0.001(2) -0.036(3)
C45 0.064(3) 0.088(3) 0.039(2) -0.016(2) 0.012(2) -0.041(3)
C46 0.052(3) 0.080(3) 0.047(3) -0.018(2) 0.006(2) -0.018(2)
C47 0.051(2) 0.062(2) 0.041(2) 0.0011(19) -0.0079(18) -0.0144(19)
C48 0.054(2) 0.0452(19) 0.042(2) -0.0109(16) 0.0017(17) -0.0218(17)
C49 0.079(4) 0.071(3) 0.093(5) -0.025(3) -0.027(3) -0.018(3)
C50 0.109(6) 0.100(5) 0.112(6) -0.032(4) -0.044(5) -0.040(4)
C51 0.109(5) 0.070(3) 0.074(4) -0.032(3) 0.012(4) -0.047(3)
C52 0.101(4) 0.043(2) 0.071(3) -0.017(2) 0.023(3) -0.028(2)
C53 0.065(3) 0.043(2) 0.059(3) -0.0045(19) -0.005(2) -0.0166(19)
C54 0.046(2) 0.0396(17) 0.042(2) 0.0021(15) -0.0106(16) -0.0124(15)
C55 0.0356(18) 0.0404(17) 0.045(2) 0.0054(15) -0.0075(15) -0.0095(14)
C56 0.040(2) 0.064(2) 0.043(2) -0.0111(19) 0.0030(17) -0.0207(18)
Cl1 0.1222(19) 0.168(2) 0.131(2) 0.0080(18) -0.0467(17) -0.0497(17)
Cl2 0.138(2) 0.178(3) 0.1112(19) -0.0183(18) -0.0052(16) -0.064(2)
C57 0.124(7) 0.154(8) 0.084(5) -0.010(5) 0.009(5) -0.049(6)

loop_
_atom_type_symbol
_atom_type_description
_atom_type_scat_dispersion_real
_atom_type_scat_dispersion_imag
_atom_type_scat_source
C C 0.0033 0.0016 'International Tables Vol C Tables 4.2.6.8 and 6.1.1.4'
H H 0.0000 0.0000 'International Tables Vol C Tables 4.2.6.8 and 6.1.1.4'
O O 0.0106 0.0060 'International Tables Vol C Tables 4.2.6.8 and 6.1.1.4'
I I -0.4742 1.8119 'International Tables Vol C Tables 4.2.6.8 and 6.1.1.4'
Cl Cl 0.1484 0.1585 'International Tables Vol C Tables 4.2.6.8 and 6.1.1.4'

loop_
_geom_angle_atom_site_label_1
_geom_angle_atom_site_label_2
_geom_angle_atom_site_label_3
_geom_angle
C55 C1 C2 109.3(3)
C55 C1 C40 112.5(3)
C2 C1 C40 109.1(3)
C3 C2 C20 101.5(3)
C3 C2 C41 104.8(3)
C20 C2 C41 116.7(3)
C3 C2 C1 115.8(3)
C20 C2 C1 106.4(3)
C41 C2 C1 111.5(3)
C4 C3 C19 116.6(3)
C4 C3 C2 133.9(3)
C19 C3 C2 108.6(3)
C3 C4 C12 120.5(3)
C3 C4 C5 130.7(3)
C12 C4 C5 108.7(3)
O1 C5 C6 127.1(4)
O1 C5 C4 127.7(4)
C6 C5 C4 105.1(3)
C7 C6 C11 122.3(4)
C7 C6 C5 127.6(4)
C11 C6 C5 110.0(3)
C6 C7 C8 118.1(4)
C7 C8 C9 120.4(4)
C8 C9 C10 121.4(4)
C9 C10 C11 118.0(4)
C6 C11 C10 119.7(4)
C6 C11 C12 109.4(3)
C10 C11 C12 130.9(4)
C13 C12 C4 122.9(3)
C13 C12 C11 130.2(4)
C4 C12 C11 106.7(3)
C12 C13 C14 118.0(3)
C12 C13 C42 123.6(3)
C14 C13 C42 118.2(3)
C15 C14 C19 116.5(4)
C15 C14 C13 126.4(4)
C19 C14 C13 117.1(3)
C16 C15 C14 120.3(4)
C15 C16 C17 122.5(4)
C18 C17 C16 119.2(4)
C17 C18 C19 118.0(3)
C17 C18 C20 134.0(3)
C19 C18 C20 107.8(3)
C18 C19 C14 123.4(3)
C18 C19 C3 111.6(3)
C14 C19 C3 124.8(3)
C21 C20 C18 130.5(3)
C21 C20 C2 119.3(3)
C18 C20 C2 108.4(3)
C20 C21 C22 130.6(3)
C20 C21 C39 119.9(3)
C22 C21 C39 109.2(3)
C23 C22 C27 118.5(3)
C23 C22 C21 134.1(4)
C27 C22 C21 107.1(3)
C22 C23 C24 118.6(4)
C25 C24 C23 123.1(4)
C24 C25 C26 120.0(4)
C27 C26 C25 116.4(4)
C27 C26 C28 118.5(4)
C25 C26 C28 125.0(4)
C26 C27 C22 123.4(3)
C26 C27 C38 123.7(3)
C22 C27 C38 112.9(3)
C29 C28 C26 117.5(3)
C29 C28 C48 122.4(4)
C26 C28 C48 120.1(4)
C28 C29 C37 122.4(4)
C28 C29 C30 129.8(4)
C37 C29 C30 107.7(4)
C35 C30 C31 119.3(4)
C35 C30 C29 109.2(4)
C31 C30 C29 131.4(5)
C32 C31 C30 117.2(5)
C33 C32 C31 122.8(5)
C32 C33 C34 120.8(5)
C33 C34 C35 117.1(5)
C30 C35 C34 122.7(4)
C30 C35 C36 110.1(4)
C34 C35 C36 127.2(5)
O2 C36 C35 126.7(4)
O2 C36 C37 127.9(4)
C35 C36 C37 105.2(3)
C38 C37 C29 121.0(4)
C38 C37 C36 131.2(3)
C29 C37 C36 107.7(3)
C37 C38 C27 116.3(3)
C37 C38 C39 134.8(3)
C27 C38 C39 108.0(3)
C21 C39 C38 102.5(3)
C21 C39 C54 108.9(3)
C38 C39 C54 105.3(3)
C21 C39 C40 111.3(3)
C38 C39 C40 118.2(3)
C54 C39 C40 110.1(3)
C56 C40 C1 112.0(3)
C56 C40 C39 113.4(3)
C1 C40 C39 112.8(3)
C43 C42 C47 117.7(4)
C43 C42 C13 122.4(4)
C47 C42 C13 119.9(4)
C42 C43 C44 121.4(4)
C45 C44 C43 119.9(5)
C46 C45 C44 118.9(4)
C47 C46 C45 121.2(5)
C46 C47 C42 120.9(4)
C49 C48 C53 118.7(4)
C49 C48 C28 121.9(4)
C53 C48 C28 119.4(4)
C48 C49 C50 119.4(6)
C51 C50 C49 120.5(7)
C52 C51 C50 120.4(5)
C51 C52 C53 120.8(5)
C48 C53 C52 120.2(5)
C1 C55 I1 115.3(3)
C40 C56 I2 111.8(3)
Cl1 C57 Cl2 113.8(6)

loop_
_geom_bond_atom_site_label_1
_geom_bond_atom_site_label_2
_geom_bond_distance
I1 C55 2.157(4)
I2 C56 2.163(4)
O1 C5 1.208(5)
O2 C36 1.207(5)
C1 C55 1.540(5)
C1 C2 1.557(4)
C1 C40 1.557(5)
C2 C3 1.534(5)
C2 C20 1.546(5)
C2 C41 1.553(5)
C3 C4 1.370(5)
C3 C19 1.420(5)
C4 C12 1.446(5)
C4 C5 1.498(5)
C5 C6 1.489(5)
C6 C7 1.383(6)
C6 C11 1.386(6)
C7 C8 1.388(6)
C8 C9 1.392(7)
C9 C10 1.396(6)
C10 C11 1.403(6)
C11 C12 1.494(5)
C12 C13 1.374(5)
C13 C14 1.451(5)
C13 C42 1.485(5)
C14 C15 1.403(6)
C14 C19 1.416(5)
C15 C16 1.382(6)
C16 C17 1.402(6)
C17 C18 1.387(5)
C18 C19 1.413(5)
C18 C20 1.462(5)
C20 C21 1.362(5)
C21 C22 1.470(5)
C21 C39 1.543(5)
C22 C23 1.382(6)
C22 C27 1.418(5)
C23 C24 1.403(6)
C24 C25 1.371(6)
C25 C26 1.422(6)
C26 C27 1.402(5)
C26 C28 1.434(6)
C27 C38 1.421(5)
C28 C29 1.379(6)
C28 C48 1.490(5)
C29 C37 1.434(5)
C29 C30 1.483(6)
C30 C35 1.379(7)
C30 C31 1.409(6)
C31 C32 1.393(8)
C32 C33 1.359(9)
C33 C34 1.387(8)
C34 C35 1.395(6)
C35 C36 1.480(6)
C36 C37 1.509(5)
C37 C38 1.368(5)
C38 C39 1.545(5)
C39 C54 1.554(5)
C39 C40 1.596(5)
C40 C56 1.514(5)
C42 C43 1.375(6)
C42 C47 1.405(6)
C43 C44 1.395(7)
C44 C45 1.386(8)
C45 C46 1.379(8)
C46 C47 1.366(7)
C48 C49 1.384(8)
C48 C53 1.387(6)
C49 C50 1.414(9)
C50 C51 1.355(11)
C51 C52 1.348(10)
C52 C53 1.392(7)
Cl1 C57 1.705(12)
Cl2 C57 1.718(10)
